data_7058689
loop_
_publ_author_name
'Fan, Liming'
'Liu, Zhangjie'
'Zhang, Yujuan'
'Wang, Feng'
'Zhao, Dongsheng'
'Yang, Jiandong'
'Zhang, Xiutang'

_publ_section_title
;
 Luminescence sensing, electrochemical, and magenetic properties of 2D
 coordination polymers based on the mixed ligands
 p-terphenyl-2,2&#x2032;&#x2032;,5&#x2032;&#x2032;,5&#x2032;&#x2032;&#x2032;-tetracarboxylate
 acid and 1,10-phenanthroline
;
_journal_issue 34
_journal_name_full 'New Journal of Chemistry'
_journal_page_first 13349
_journal_paper_doi 10.1039/C9NJ03530C
_journal_volume 43
_journal_year 2019
_chemical_formula_moiety 'C46 H26 Cd2 N4 O8'
_chemical_formula_sum 'C46 H26 Cd2 N4 O8'
_chemical_formula_weight 987.56
_space_group_crystal_system triclinic
_space_group_IT_number 2
_space_group_name_Hall '-P 1'
_space_group_name_H-M_alt 'P -1'
_symmetry_Int_Tables_number 2
_symmetry_space_group_name_Hall '-P 1'
_symmetry_space_group_name_H-M 'P -1'
_atom_sites_solution_primary direct
_audit_creation_date 2018-04-12
_audit_creation_method
;
Olex2 1.2-beta
(compiled 2017.03.14 svn.r3398 for OlexSys, GUI svn.r5328)
;
_audit_update_record
;
2019-07-04 deposited with the CCDC.    2019-07-30 downloaded from the CCDC.
;
_cell_angle_alpha 77.963(1)
_cell_angle_beta 81.976(1)
_cell_angle_gamma 69.656(1)
_cell_formula_units_Z 1
_cell_length_a 9.7425(4)
_cell_length_b 9.7964(4)
_cell_length_c 10.3959(5)
_cell_measurement_reflns_used 9965
_cell_measurement_temperature 296(2)
_cell_measurement_theta_max 27.507
_cell_measurement_theta_min 3.114
_cell_volume 907.42(7)
_computing_cell_refinement 'SAINT V8.38A (?, 2016)'
_computing_data_reduction 'SAINT V8.38A (?, 2016)'
_computing_molecular_graphics 'Olex2 (Dolomanov et al., 2009)'
_computing_publication_material 'Olex2 (Dolomanov et al., 2009)'
_computing_structure_refinement 'olex2.refine (Bourhis et al., 2015)'
_computing_structure_solution 'ShelXS (Sheldrick, 2008)'
_diffrn_ambient_temperature 296(2)
_diffrn_measured_fraction_theta_full 0.9971
_diffrn_measured_fraction_theta_max 0.9971
_diffrn_measurement_device_type 'CCD area detector'
_diffrn_measurement_method 'phi and omega scans'
_diffrn_radiation_type 'Mo K\a'
_diffrn_radiation_wavelength 0.71076
_diffrn_reflns_av_R_equivalents 0.0253
_diffrn_reflns_av_unetI/netI 0.0207
_diffrn_reflns_limit_h_max 12
_diffrn_reflns_limit_h_min -12
_diffrn_reflns_limit_k_max 12
_diffrn_reflns_limit_k_min -12
_diffrn_reflns_limit_l_max 13
_diffrn_reflns_limit_l_min -13
_diffrn_reflns_number 19033
_diffrn_reflns_theta_full 27.5139
_diffrn_reflns_theta_max 27.51
_diffrn_reflns_theta_min 3.11
_exptl_absorpt_coefficient_mu 1.239
_exptl_absorpt_correction_T_max 0.7456
_exptl_absorpt_correction_T_min 0.5781
_exptl_absorpt_correction_type multi-scan
_exptl_absorpt_process_details
;
SADABS-2016/2 (Bruker,2016/2) was used for absorption correction.
wR2(int) was 0.1131 before and 0.0411 after correction.
The Ratio of minimum to maximum transmission is 0.7753.
The \l/2 correction factor is Not present.
;
_exptl_crystal_colour colourless
_exptl_crystal_colour_primary colourless
_exptl_crystal_density_diffrn 1.8071
_exptl_crystal_description block
_exptl_crystal_F_000 488.6085
_exptl_crystal_size_max 0.495
_exptl_crystal_size_mid 0.228
_exptl_crystal_size_min 0.079
_refine_diff_density_max 0.7697
_refine_diff_density_min -0.4876
_refine_diff_density_rms 0.0796
_refine_ls_d_res_high 0.7693
_refine_ls_d_res_low 6.5431
_refine_ls_goodness_of_fit_ref 1.0489
_refine_ls_hydrogen_treatment constr
_refine_ls_matrix_type full
_refine_ls_number_constraints 26
_refine_ls_number_parameters 271
_refine_ls_number_reflns 4172
_refine_ls_number_restraints 0
_refine_ls_restrained_S_all 1.0489
_refine_ls_R_factor_all 0.0262
_refine_ls_R_factor_gt 0.0236
_refine_ls_shift/su_max 0.0000
_refine_ls_shift/su_mean 0.0000
_refine_ls_structure_factor_coef Fsqd
_refine_ls_weighting_details 'w=1/[\s^2^(Fo^2^)+(0.0321P)^2^+0.7068P] where P=(Fo^2^+2Fc^2^)/3'
_refine_ls_weighting_scheme calc
_refine_ls_wR_factor_gt 0.0606
_refine_ls_wR_factor_ref 0.0620
_reflns_Friedel_coverage 0.0
_reflns_limit_h_max 12
_reflns_limit_h_min -12
_reflns_limit_k_max 12
_reflns_limit_k_min -12
_reflns_limit_l_max 13
_reflns_limit_l_min 0
_reflns_number_gt 3902
_reflns_number_total 4172
_reflns_threshold_expression I>=2u(I)
_cod_data_source_file c9nj03530c2.cif
_cod_data_source_block 2_CCDC1
_cod_depositor_comments 'Adding full bibliography for 7058686--7058689.cif.'
_cod_database_code 7058689
_olex2_refinement_description
;
1. Fixed Uiso
 At 1.2 times of:
  All C(H) groups
2.a Aromatic/amide H refined with riding coordinates:
 c7(H7), c6(H6), c16(H16), c17(H17), c18(H18), c15(H15), c12(H12), c10(H10),
 c11(H11), c1(H1), c2(H2), c3(H3), c21(H21)
;
_olex2_submission_special_instructions 'No special instructions were received'

loop_
_space_group_symop_id
_space_group_symop_operation_xyz
1 x,y,z
2 -x,-y,-z

loop_
_atom_site_label
_atom_site_type_symbol
_atom_site_fract_x
_atom_site_fract_y
_atom_site_fract_z
_atom_site_U_iso_or_equiv
_atom_site_adp_type
_atom_site_occupancy
_atom_site_refinement_flags_posn
Cd1 Cd 0.345722(16) 0.532089(15) 0.641137(14) 0.02613(6) Uani 1.000000 .
o3 O 0.73265(18) -0.35527(18) 0.18750(19) 0.0417(4) Uani 1.000000 .
o2 O 0.4449(2) 0.3988(2) 0.43075(19) 0.0477(5) Uani 1.000000 .
o1 O 0.2139(2) 0.4858(2) 0.50019(19) 0.0513(5) Uani 1.000000 .
o4 O 0.5006(2) -0.3284(2) 0.2341(2) 0.0503(5) Uani 1.000000 .
n2 N 0.2370(2) 0.7785(2) 0.53804(19) 0.0329(4) Uani 1.000000 .
n1 N 0.2699(2) 0.6892(2) 0.80189(19) 0.0344(4) Uani 1.000000 .
c19 C 0.3075(2) 0.2489(2) 0.12701(17) 0.0208(4) Uani 1.000000 .
c23 C 0.6021(2) -0.2850(2) 0.1718(2) 0.0268(4) Uani 1.000000 .
c22 C 0.5561(2) -0.1390(2) 0.0786(2) 0.0243(4) Uani 1.000000 .
c13 C 0.3123(3) 0.4269(2) 0.4182(2) 0.0310(5) Uani 1.000000 .
c20 C 0.4096(2) 0.1232(2) 0.0582(2) 0.0237(4) Uani 1.000000 .
c21 C 0.4679(2) -0.0161(2) 0.1332(2) 0.0262(4) Uani 1.000000 .
c15 C 0.3592(2) 0.2850(2) 0.2301(2) 0.0260(4) Uani 1.000000 .
c14 C 0.2630(2) 0.3884(2) 0.3034(2) 0.0256(4) Uani 1.000000 .
c18 C 0.1662(3) 0.3126(2) 0.0986(2) 0.0301(4) Uani 1.000000 .
c17 C 0.0688(2) 0.4172(2) 0.1700(2) 0.0321(5) Uani 1.000000 .
c12 C 0.2188(3) 0.8207(3) 0.4108(3) 0.0410(6) Uani 1.000000 .
c16 C 0.1167(2) 0.4537(2) 0.2730(2) 0.0304(5) Uani 1.000000 .
c5 C 0.2240(2) 0.8357(3) 0.7537(2) 0.0326(5) Uani 1.000000 .
c9 C 0.2098(2) 0.8826(2) 0.6139(2) 0.0317(5) Uani 1.000000 .
c8 C 0.1651(3) 1.0349(3) 0.5596(3) 0.0433(6) Uani 1.000000 .
c1 C 0.2826(3) 0.6460(3) 0.9305(3) 0.0474(6) Uani 1.000000 .
c11 C 0.1723(3) 0.9687(3) 0.3504(3) 0.0480(7) Uani 1.000000 .
c4 C 0.1914(3) 0.9437(3) 0.8337(3) 0.0461(6) Uani 1.000000 .
c10 C 0.1468(3) 1.0743(3) 0.4242(3) 0.0496(7) Uani 1.000000 .
c7 C 0.1377(4) 1.1399(3) 0.6440(4) 0.0588(8) Uani 1.000000 .
c6 C 0.1479(4) 1.0973(3) 0.7739(4) 0.0631(9) Uani 1.000000 .
c3 C 0.2064(4) 0.8935(4) 0.9684(3) 0.0631(9) Uani 1.000000 .
c2 C 0.2523(4) 0.7449(4) 1.0177(3) 0.0621(9) Uani 1.000000 .
H7 H 0.1123(4) 1.2399(3) 0.6081(4) 0.0706(10) Uiso 1.000000 R
H6 H 0.1263(4) 1.1686(3) 0.8271(4) 0.0757(11) Uiso 1.000000 R
H16 H 0.0516(2) 0.5218(2) 0.3220(2) 0.0364(5) Uiso 1.000000 R
H17 H -0.0281(2) 0.4622(2) 0.1483(2) 0.0385(6) Uiso 1.000000 R
H18 H 0.1332(3) 0.2865(2) 0.0306(2) 0.0361(5) Uiso 1.000000 R
H15 H 0.4569(2) 0.2403(2) 0.2497(2) 0.0313(5) Uiso 1.000000 R
H12 H 0.2378(3) 0.7485(3) 0.3590(3) 0.0492(7) Uiso 1.000000 R
H10 H 0.1171(3) 1.1734(3) 0.3851(3) 0.0596(8) Uiso 1.000000 R
H11 H 0.1591(3) 0.9942(3) 0.2606(3) 0.0576(8) Uiso 1.000000 R
H1 H 0.3130(3) 0.5453(3) 0.9640(3) 0.0568(8) Uiso 1.000000 R
H2 H 0.2630(4) 0.7110(4) 1.1074(3) 0.0745(10) Uiso 1.000000 R
H3 H 0.1852(4) 0.9612(4) 1.0251(3) 0.0757(11) Uiso 1.000000 R
H21 H 0.4471(2) -0.0277(2) 0.2241(2) 0.0314(5) Uiso 1.000000 R

loop_
_atom_site_aniso_label
_atom_site_aniso_U_11
_atom_site_aniso_U_22
_atom_site_aniso_U_33
_atom_site_aniso_U_12
_atom_site_aniso_U_13
_atom_site_aniso_U_23
Cd1 0.03117(9) 0.02097(9) 0.02288(9) -0.00403(6) -0.00365(6) -0.00332(6)
o3 0.0323(9) 0.0269(8) 0.0518(11) 0.0013(7) -0.0062(8) 0.0068(7)
o2 0.0488(11) 0.0611(12) 0.0441(10) -0.0328(10) -0.0137(8) -0.0004(9)
o1 0.0590(12) 0.0550(12) 0.0408(10) -0.0068(9) -0.0079(9) -0.0282(9)
o4 0.0362(9) 0.0415(10) 0.0529(11) -0.0047(8) 0.0005(8) 0.0189(9)
n2 0.0341(10) 0.0270(9) 0.0330(10) -0.0052(8) -0.0020(8) -0.0041(8)
n1 0.0394(11) 0.0345(10) 0.0319(10) -0.0148(9) -0.0009(8) -0.0079(8)
c19 0.0304(10) 0.0157(8) 0.0141(8) -0.0060(7) 0.0072(7) -0.0060(6)
c23 0.0338(11) 0.0192(9) 0.0209(9) -0.0004(8) -0.0008(8) -0.0050(7)
c22 0.0243(9) 0.0188(9) 0.0236(9) -0.0002(7) -0.0011(7) -0.0026(7)
c13 0.0474(13) 0.0222(10) 0.0278(11) -0.0158(9) -0.0075(9) -0.0029(8)
c20 0.0235(9) 0.0183(9) 0.0240(9) 0.0005(7) -0.0007(7) -0.0056(7)
c21 0.0281(10) 0.0234(10) 0.0202(9) -0.0011(8) 0.0020(8) -0.0039(7)
c15 0.0223(9) 0.0237(10) 0.0290(10) -0.0041(8) -0.0024(8) -0.0034(8)
c14 0.0325(10) 0.0205(9) 0.0240(10) -0.0087(8) -0.0017(8) -0.0043(7)
c18 0.0382(12) 0.0284(10) 0.0230(10) -0.0071(9) -0.0055(9) -0.0075(8)
c17 0.0242(10) 0.0297(11) 0.0343(12) 0.0047(8) -0.0064(9) -0.0090(9)
c12 0.0422(13) 0.0403(13) 0.0344(13) -0.0088(11) -0.0018(10) -0.0019(10)
c16 0.0321(11) 0.0228(10) 0.0304(11) 0.0006(8) 0.0001(9) -0.0104(8)
c5 0.0280(11) 0.0316(11) 0.0432(13) -0.0125(9) 0.0014(9) -0.0149(10)
c9 0.0265(10) 0.0251(10) 0.0432(13) -0.0095(8) 0.0006(9) -0.0060(9)
c8 0.0347(12) 0.0276(12) 0.0665(18) -0.0122(10) 0.0020(12) -0.0063(11)
c1 0.0587(17) 0.0534(16) 0.0344(13) -0.0234(14) -0.0053(12) -0.0071(12)
c11 0.0422(14) 0.0477(16) 0.0447(15) -0.0133(12) -0.0040(12) 0.0102(12)
c4 0.0459(14) 0.0466(15) 0.0573(17) -0.0206(12) 0.0004(12) -0.0270(13)
c10 0.0426(14) 0.0345(13) 0.0621(18) -0.0144(11) -0.0025(13) 0.0144(12)
c7 0.0656(19) 0.0274(13) 0.086(2) -0.0173(13) 0.0002(17) -0.0163(14)
c6 0.070(2) 0.0410(16) 0.092(3) -0.0219(15) 0.0016(18) -0.0387(17)
c3 0.075(2) 0.073(2) 0.0587(19) -0.0337(18) 0.0030(16) -0.0402(17)
c2 0.077(2) 0.085(2) 0.0354(15) -0.036(2) -0.0049(14) -0.0194(15)

loop_
_atom_type_symbol
_atom_type_scat_dispersion_real
_atom_type_scat_dispersion_imag
_atom_type_scat_Cromer_Mann_a1
_atom_type_scat_Cromer_Mann_a2
_atom_type_scat_Cromer_Mann_a3
_atom_type_scat_Cromer_Mann_a4
_atom_type_scat_Cromer_Mann_b1
_atom_type_scat_Cromer_Mann_b2
_atom_type_scat_Cromer_Mann_b3
_atom_type_scat_Cromer_Mann_b4
_atom_type_scat_Cromer_Mann_c
_atom_type_scat_source
_atom_type_scat_dispersion_source
H 0.00000 0.00000 0.49300 0.32291 0.14019 0.04081 10.51090 26.12570 3.14236 57.79970 0.0030380000826 'International Tables Volume C Table 6.1.1.4 (pp. 500-502)' 'Henke, Gullikson and Davis, At. Data and Nucl. Data Tables, 1993, 54, 2'
C 0.00347 0.00161 2.31000 1.02000 1.58860 0.86500 20.84390 10.20750 0.56870 51.65120 0.215599998832 'International Tables Volume C Table 6.1.1.4 (pp. 500-502)' 'Henke, Gullikson and Davis, At. Data and Nucl. Data Tables, 1993, 54, 2'
Cd -0.80524 1.22862 19.22140 17.64440 4.46100 1.60290 0.59460 6.90890 24.70080 87.48250 5.06939983368 'International Tables Volume C Table 6.1.1.4 (pp. 500-502)' 'Henke, Gullikson and Davis, At. Data and Nucl. Data Tables, 1993, 54, 2'
O 0.01158 0.00611 3.04850 2.28680 1.54630 0.86700 13.27710 5.70110 0.32390 32.90890 0.250800013542 'International Tables Volume C Table 6.1.1.4 (pp. 500-502)' 'Henke, Gullikson and Davis, At. Data and Nucl. Data Tables, 1993, 54, 2'
N 0.00653 0.00323 12.21260 3.13220 2.01250 1.16630 0.00570 9.89330 28.99750 0.58260 -11.5290002823 'International Tables Volume C Table 6.1.1.4 (pp. 500-502)' 'Henke, Gullikson and Davis, At. Data and Nucl. Data Tables, 1993, 54, 2'

loop_
_geom_angle_atom_site_label_1
_geom_angle_atom_site_label_2
_geom_angle_atom_site_label_3
_geom_angle
_geom_angle_site_symmetry_1
_geom_angle_site_symmetry_3
o2 Cd1 o3 139.33(6) 2_666 2_656
o1 Cd1 o3 87.48(7) . 2_656
o1 Cd1 o2 122.48(7) . 2_666
o4 Cd1 o3 54.48(6) 2_656 2_656
o4 Cd1 o2 85.97(7) 2_656 2_666
o4 Cd1 o1 116.18(8) 2_656 .
n2 Cd1 o3 135.90(6) . 2_656
n2 Cd1 o2 79.42(7) . 2_666
n2 Cd1 o1 82.54(7) . .
n2 Cd1 o4 160.71(8) . 2_656
n1 Cd1 o3 84.90(7) . 2_656
n1 Cd1 o2 92.54(7) . 2_666
n1 Cd1 o1 130.83(7) . .
n1 Cd1 o4 97.98(8) . 2_656
n1 Cd1 n2 70.39(7) . .
c23 o3 Cd1 88.36(14) . 2_656
c13 o2 Cd1 146.18(17) . 2_666
c13 o1 Cd1 102.11(16) . .
c23 o4 Cd1 94.83(13) . 2_656
c12 n2 Cd1 124.65(17) . .
c9 n2 Cd1 115.95(15) . .
c9 n2 c12 118.8(2) . .
c5 n1 Cd1 115.47(15) . .
c1 n1 Cd1 125.76(18) . .
c1 n1 c5 118.4(2) . .
c15 c19 c20 118.61(18) . .
c18 c19 c20 120.41(18) . .
c18 c19 c15 120.59(18) . .
o4 c23 o3 122.2(2) . .
c22 c23 o3 121.3(2) . .
c22 c23 o4 116.43(19) . .
c20 c22 c23 123.83(17) 2_655 .
c21 c22 c23 116.82(18) . .
c21 c22 c20 119.27(18) . 2_655
o1 c13 o2 122.2(2) . .
c14 c13 o2 120.9(2) . .
c14 c13 o1 116.9(2) . .
c22 c20 c19 123.40(17) 2_655 .
c21 c20 c19 118.92(17) . .
c21 c20 c22 117.63(17) . 2_655
c20 c21 c22 123.10(19) . .
H21 c21 c22 118.45(12) . .
H21 c21 c20 118.45(12) . .
c14 c15 c19 119.44(19) . .
H15 c15 c19 120.28(11) . .
H15 c15 c14 120.28(12) . .
c15 c14 c13 121.36(19) . .
c16 c14 c13 119.14(19) . .
c16 c14 c15 119.46(19) . .
c17 c18 c19 120.8(2) . .
H18 c18 c19 119.62(12) . .
H18 c18 c17 119.62(13) . .
c16 c17 c18 119.8(2) . .
H17 c17 c18 120.12(13) . .
H17 c17 c16 120.12(12) . .
c11 c12 n2 123.0(3) . .
H12 c12 n2 118.50(15) . .
H12 c12 c11 118.50(17) . .
c17 c16 c14 119.96(19) . .
H16 c16 c14 120.02(12) . .
H16 c16 c17 120.02(12) . .
c9 c5 n1 118.4(2) . .
c4 c5 n1 122.9(2) . .
c4 c5 c9 118.7(2) . .
c5 c9 n2 118.4(2) . .
c8 c9 n2 121.6(2) . .
c8 c9 c5 120.0(2) . .
c10 c8 c9 117.5(2) . .
c7 c8 c9 119.2(3) . .
c7 c8 c10 123.3(3) . .
c2 c1 n1 122.9(3) . .
H1 c1 n1 118.56(16) . .
H1 c1 c2 118.56(19) . .
c10 c11 c12 119.0(3) . .
H11 c11 c12 120.50(17) . .
H11 c11 c10 120.50(16) . .
c6 c4 c5 119.3(3) . .
c3 c4 c5 116.8(3) . .
c3 c4 c6 123.8(3) . .
c11 c10 c8 120.1(2) . .
H10 c10 c8 119.96(16) . .
H10 c10 c11 119.96(16) . .
c6 c7 c8 121.1(3) . .
H7 c7 c8 119.47(18) . .
H7 c7 c6 119.47(17) . .
c7 c6 c4 121.6(3) . .
H6 c6 c4 119.18(18) . .
H6 c6 c7 119.18(17) . .
c2 c3 c4 120.4(3) . .
H3 c3 c4 119.78(18) . .
H3 c3 c2 119.78(18) . .
c3 c2 c1 118.6(3) . .
H2 c2 c1 120.72(19) . .
H2 c2 c3 120.72(18) . .

loop_
_geom_bond_atom_site_label_1
_geom_bond_atom_site_label_2
_geom_bond_distance
_geom_bond_site_symmetry_2
Cd1 o3 2.4515(17) 2_656
Cd1 o2 2.3457(18) 2_666
Cd1 o1 2.2820(19) .
Cd1 o4 2.3006(17) 2_656
Cd1 n2 2.3572(19) .
Cd1 n1 2.376(2) .
o3 c23 1.233(3) .
o2 c13 1.243(3) .
o1 c13 1.254(3) .
o4 c23 1.256(3) .
n2 c12 1.319(3) .
n2 c9 1.350(3) .
n1 c5 1.352(3) .
n1 c1 1.325(3) .
c19 c20 1.528(2) .
c19 c15 1.400(3) .
c19 c18 1.346(3) .
c23 c22 1.511(3) .
c22 c20 1.403(3) 2_655
c22 c21 1.393(3) .
c13 c14 1.507(3) .
c20 c21 1.391(3) .
c21 H21 0.9300 .
c15 c14 1.395(3) .
c15 H15 0.9300 .
c14 c16 1.396(3) .
c18 c17 1.395(3) .
c18 H18 0.9300 .
c17 c16 1.381(3) .
c17 H17 0.9300 .
c12 c11 1.394(4) .
c12 H12 0.9300 .
c16 H16 0.9300 .
c5 c9 1.441(3) .
c5 c4 1.405(3) .
c9 c8 1.414(3) .
c8 c10 1.399(4) .
c8 c7 1.421(4) .
c1 c2 1.393(4) .
c1 H1 0.9300 .
c11 c10 1.349(4) .
c11 H11 0.9300 .
c4 c6 1.438(4) .
c4 c3 1.394(5) .
c10 H10 0.9300 .
c7 c6 1.335(5) .
c7 H7 0.9300 .
c6 H6 0.9300 .
c3 c2 1.372(5) .
c3 H3 0.9300 .
c2 H2 0.9300 .
